data_4029998
loop_
_publ_author_name
'Hanessian, Stephen'
'Ch\'enard, Etienne'
'Guesn\'e, S\'ebastien'
'Cusson, Jean-Philippe'

_publ_section_title
;
 Conception and Evolution of Stereocontrolled Strategies toward
 Functionalized 8-Aryloctanoic Acids Related to the Total Synthesis of
 Aliskiren.
;
_journal_issue 20
_journal_name_full 'The Journal of organic chemistry'
_journal_page_first 9531
_journal_page_last 9545
_journal_paper_doi 10.1021/jo5015195
_journal_volume 79
_journal_year 2014
_chemical_absolute_configuration rmad
_chemical_compound_source 'Synthesized by the authors. See text'
_chemical_formula_moiety 'C26 H39 N O5'
_chemical_formula_sum 'C26 H39 N O5'
_chemical_formula_weight 445.58
_chemical_name_systematic
; 
 ? 
;
_space_group_IT_number 19
_symmetry_cell_setting orthorhombic
_symmetry_space_group_name_Hall 'P 2ac 2ab'
_symmetry_space_group_name_H-M 'P 21 21 21'
_atom_sites_solution_hydrogens geom
_atom_sites_solution_primary direct
_atom_sites_solution_secondary difmap
_audit_creation_method SHELXL-97
_cell_angle_alpha 90
_cell_angle_beta 90
_cell_angle_gamma 90
_cell_formula_units_Z 4
_cell_length_a 10.2176(1)
_cell_length_b 10.2887(2)
_cell_length_c 24.2502(3)
_cell_measurement_reflns_used 22661
_cell_measurement_temperature 175
_cell_measurement_theta_max 72.12
_cell_measurement_theta_min 3.65
_cell_volume 2549.32(6)
_computing_cell_refinement 'SAINT V7.60A(Bruker AXS, 2008)'
_computing_data_collection 'APEX2  (Bruker AXS, 2008)'
_computing_data_reduction 'SAINT V7.60A(Bruker AXS, 2008)'
_computing_molecular_graphics 'SHELXTL v6.12 (Bruker AXS, 2001)'
_computing_publication_material 'UdMX (Maris, 2004)'
_computing_structure_refinement 'SHELXL97 (Sheldrick, 2008)'
_computing_structure_solution 'SHELXS97 (Sheldrick, 2008)'
_diffrn_ambient_temperature 175
_diffrn_detector_area_resol_mean 5.5
_diffrn_measured_fraction_theta_full 0.997
_diffrn_measured_fraction_theta_max 0.997
_diffrn_measurement_device_type 'Bruker Smart 6000'
_diffrn_measurement_method \w
_diffrn_radiation_monochromator 'Montel 200 optics'
_diffrn_radiation_source 'Rotating Anode'
_diffrn_radiation_type CuK\a
_diffrn_radiation_wavelength 1.54178
_diffrn_reflns_av_R_equivalents 0.035
_diffrn_reflns_av_sigmaI/netI 0.0174
_diffrn_reflns_limit_h_max 12
_diffrn_reflns_limit_h_min -12
_diffrn_reflns_limit_k_max 12
_diffrn_reflns_limit_k_min -12
_diffrn_reflns_limit_l_max 28
_diffrn_reflns_limit_l_min -29
_diffrn_reflns_number 33232
_diffrn_reflns_theta_full 72.43
_diffrn_reflns_theta_max 72.43
_diffrn_reflns_theta_min 3.65
_exptl_absorpt_coefficient_mu 0.636
_exptl_absorpt_correction_T_max 0.8918
_exptl_absorpt_correction_T_min 0.8079
_exptl_absorpt_correction_type multi-scan
_exptl_absorpt_process_details 'Sadabs (Sheldrick, 2007)'
_exptl_crystal_colour Colorless
_exptl_crystal_density_diffrn 1.161
_exptl_crystal_density_method 'not measured'
_exptl_crystal_description block
_exptl_crystal_F_000 968
_exptl_crystal_size_max 0.22
_exptl_crystal_size_mid 0.20
_exptl_crystal_size_min 0.18
_refine_diff_density_max 0.182
_refine_diff_density_min -0.221
_refine_diff_density_rms 0.053
_refine_ls_abs_structure_details 'Flack H D (1983), 2123 Friedel Pairs'
_refine_ls_abs_structure_Flack 0.02(15)
_refine_ls_extinction_coef 0.0220(6)
_refine_ls_extinction_expression Fc^*^=kFc[1+0.001xFc^2^\l^3^/sin(2\q)]^-1/4^
_refine_ls_extinction_method SHELXL
_refine_ls_goodness_of_fit_ref 1.070
_refine_ls_hydrogen_treatment constr
_refine_ls_matrix_type full
_refine_ls_number_parameters 349
_refine_ls_number_reflns 4996
_refine_ls_number_restraints 54
_refine_ls_restrained_S_all 1.082
_refine_ls_R_factor_all 0.0381
_refine_ls_R_factor_gt 0.0376
_refine_ls_shift/su_max 0.001
_refine_ls_shift/su_mean 0.000
_refine_ls_structure_factor_coef Fsqd
_refine_ls_weighting_details 'calc w=1/[\s^2^(Fo^2^)+(0.0600P)^2^+0.2831P] where P=(Fo^2^+2Fc^2^)/3'
_refine_ls_weighting_scheme calc
_refine_ls_wR_factor_gt 0.0945
_refine_ls_wR_factor_ref 0.0953
_reflns_number_gt 4912
_reflns_number_total 4996
_reflns_threshold_expression I>2\s(I)
_cod_data_source_file jo5015195_si_001.cif
_cod_data_source_block bent38
_cod_depositor_comments
;
The following automatic conversions were performed:

'_symmetry_cell_setting' value 'Orthorhombic' changed to
'orthorhombic' according to
/home/saulius/struct/COD-crude-data--automatic-downloads/rss-feeds/ACS/lib/dictionaries/cif_core.dic
dictionary named 'cif_core.dic' version 2.4.2 from 2011-04-26.

Automatic conversion script
Id: cif_fix_values 2827 2014-09-09 07:05:25Z andrius 

 Adding full bibliography for 4029998--4030001.cif.
;
_cod_original_cell_volume 2549.32(5)
_cod_original_sg_symbol_H-M P212121
_cod_database_code 4029998

loop_
_symmetry_equiv_pos_as_xyz
'x, y, z'
'-x+1/2, -y, z+1/2'
'-x, y+1/2, -z+1/2'
'x+1/2, -y+1/2, -z'

loop_
_atom_site_label
_atom_site_type_symbol
_atom_site_fract_x
_atom_site_fract_y
_atom_site_fract_z
_atom_site_U_iso_or_equiv
_atom_site_adp_type
_atom_site_occupancy
_atom_site_symmetry_multiplicity
_atom_site_calc_flag
_atom_site_refinement_flags
_atom_site_disorder_assembly
_atom_site_disorder_group
O4 O 0.78131(9) 0.41918(9) 0.76828(4) 0.0393(2) Uani 1 1 d . . .
O5 O 0.72813(9) 0.43695(9) 0.67721(3) 0.0364(2) Uani 1 1 d . . .
N1 N 0.90559(10) 0.53639(10) 0.70855(4) 0.0327(2) Uani 1 1 d D C .
C1 C 0.93734(11) 0.57819(11) 0.65173(5) 0.0319(2) Uani 1 1 d D . .
H1 H 0.9478 0.4991 0.6282 0.038 Uiso 1 1 calc R A 1
C2 C 1.07310(11) 0.64186(12) 0.65954(5) 0.0328(2) Uani 1 1 d D . .
H2 H 1.0577 0.7326 0.6729 0.039 Uiso 1 1 calc R . .
C3 C 1.13211(11) 0.56524(13) 0.70798(5) 0.0362(3) Uani 1 1 d . . .
H3A H 1.1660 0.4799 0.6957 0.043 Uiso 1 1 calc R D .
H3B H 1.2037 0.6145 0.7259 0.043 Uiso 1 1 calc R . .
C4 C 1.01528(12) 0.54901(12) 0.74694(5) 0.0335(2) Uani 1 1 d . C .
H4 H 1.0252 0.4670 0.7687 0.040 Uiso 1 1 calc R . .
C5 C 1.00320(12) 0.66545(13) 0.78641(5) 0.0377(3) Uani 1 1 d DU . .
H5 H 1.0520 0.7418 0.7713 0.045 Uiso 1 1 calc R B 1
C15 C 1.15608(13) 0.65180(14) 0.60681(5) 0.0398(3) Uani 1 1 d . . .
H15 H 1.1038 0.7025 0.5794 0.048 Uiso 1 1 calc R D .
C16 C 1.18697(17) 0.52084(18) 0.58046(7) 0.0569(4) Uani 1 1 d . . .
H16A H 1.2352 0.4667 0.6068 0.085 Uiso 1 1 calc R . .
H16B H 1.2404 0.5343 0.5474 0.085 Uiso 1 1 calc R . .
H16C H 1.1052 0.4773 0.5703 0.085 Uiso 1 1 calc R . .
C17 C 1.28095(15) 0.72779(18) 0.61749(6) 0.0518(4) Uani 1 1 d . . .
H17A H 1.3271 0.7419 0.5826 0.078 Uiso 1 1 calc R . .
H17B H 1.3372 0.6786 0.6427 0.078 Uiso 1 1 calc R . .
H17C H 1.2591 0.8119 0.6341 0.078 Uiso 1 1 calc R . .
C21 C 0.80141(12) 0.46088(11) 0.72200(5) 0.0320(2) Uani 1 1 d . . .
C22 C 0.59311(12) 0.38818(13) 0.68203(5) 0.0365(3) Uani 1 1 d . . .
C23 C 0.54769(15) 0.39000(17) 0.62258(6) 0.0509(4) Uani 1 1 d . . .
H23A H 0.5511 0.4792 0.6085 0.076 Uiso 1 1 calc R . .
H23B H 0.4576 0.3576 0.6205 0.076 Uiso 1 1 calc R . .
H23C H 0.6050 0.3344 0.6004 0.076 Uiso 1 1 calc R . .
C24 C 0.59147(14) 0.25170(15) 0.70498(7) 0.0519(4) Uani 1 1 d . . .
H24A H 0.6173 0.2536 0.7439 0.078 Uiso 1 1 calc R . .
H24B H 0.6530 0.1974 0.6842 0.078 Uiso 1 1 calc R . .
H24C H 0.5031 0.2156 0.7017 0.078 Uiso 1 1 calc R . .
C25 C 0.51418(16) 0.48152(19) 0.71698(8) 0.0604(4) Uani 1 1 d . . .
H25A H 0.5211 0.5693 0.7016 0.091 Uiso 1 1 calc R . .
H25B H 0.5481 0.4812 0.7548 0.091 Uiso 1 1 calc R . .
H25C H 0.4222 0.4544 0.7172 0.091 Uiso 1 1 calc R . .
O1A O 0.7189(2) 0.6731(3) 0.86350(13) 0.0604(6) Uani 0.75 1 d PD C 1
O2A O 0.8690(2) 0.7015(3) 0.79827(8) 0.0391(3) Uani 0.75 1 d PD C 1
O3A O 0.55419(17) 0.89658(18) 0.54879(9) 0.0491(4) Uani 0.75 1 d PD D 1
C6A C 1.05804(19) 0.6283(2) 0.84492(9) 0.0377(5) Uani 0.75 1 d PD C 1
H6A H 1.1285 0.5626 0.8422 0.045 Uiso 0.75 1 calc PR C 1
H6B H 1.0916 0.7057 0.8647 0.045 Uiso 0.75 1 calc PR C 1
C7A C 0.93675(19) 0.5728(2) 0.87321(7) 0.0402(5) Uani 0.75 1 d PD C 1
H7A H 0.9269 0.4810 0.8603 0.048 Uiso 0.75 1 calc PR C 1
C8A C 0.8274(2) 0.6512(4) 0.84669(10) 0.0431(3) Uani 0.75 1 d PD C 1
C9A C 0.83487(13) 0.66501(16) 0.62603(8) 0.0321(3) Uani 0.75 1 d PD D 1
C10A C 0.79975(19) 0.64846(19) 0.57076(8) 0.0360(4) Uani 0.75 1 d PD D 1
H10A H 0.8405 0.5821 0.5496 0.043 Uiso 0.75 1 calc PR D 1
C11A C 0.70630(19) 0.72753(19) 0.54642(8) 0.0394(4) Uani 0.75 1 d PD D 1
H11A H 0.6840 0.7153 0.5087 0.047 Uiso 0.75 1 calc PR D 1
C12A C 0.64529(19) 0.8243(2) 0.57676(9) 0.0378(3) Uani 0.75 1 d PD D 1
C13A C 0.6785(2) 0.8416(3) 0.63200(9) 0.0399(3) Uani 0.75 1 d PD D 1
H13A H 0.6369 0.9072 0.6533 0.048 Uiso 0.75 1 calc PR D 1
C14A C 0.7732(2) 0.7618(2) 0.65578(9) 0.0370(3) Uani 0.75 1 d PD D 1
H14A H 0.7959 0.7743 0.6934 0.044 Uiso 0.75 1 calc PR D 1
C18A C 0.9330(2) 0.5700(2) 0.93676(7) 0.0500(5) Uani 0.75 1 d PD C 1
H18A H 0.8485 0.5281 0.9475 0.060 Uiso 0.75 1 calc PR C 1
C19A C 0.9336(4) 0.7038(3) 0.96199(10) 0.0862(9) Uani 0.75 1 d PD C 1
H19A H 0.8638 0.7563 0.9454 0.129 Uiso 0.75 1 calc PR C 1
H19B H 1.0183 0.7453 0.9552 0.129 Uiso 0.75 1 calc PR C 1
H19C H 0.9188 0.6969 1.0018 0.129 Uiso 0.75 1 calc PR C 1
C20A C 1.0418(2) 0.4853(3) 0.95937(8) 0.0596(5) Uani 0.75 1 d PD C 1
H20A H 1.0295 0.4735 0.9991 0.089 Uiso 0.75 1 calc PR C 1
H20B H 1.1264 0.5273 0.9526 0.089 Uiso 0.75 1 calc PR C 1
H20C H 1.0399 0.4005 0.9410 0.089 Uiso 0.75 1 calc PR C 1
C26A C 0.4955(3) 1.0020(2) 0.57699(17) 0.0586(7) Uani 0.75 1 d PD D 1
H26A H 0.4455 0.9692 0.6085 0.088 Uiso 0.75 1 calc PR D 1
H26B H 0.4366 1.0484 0.5519 0.088 Uiso 0.75 1 calc PR D 1
H26C H 0.5637 1.0615 0.5901 0.088 Uiso 0.75 1 calc PR D 1
O1B O 0.7204(6) 0.6498(13) 0.8603(4) 0.0604(6) Uani 0.25 1 d PD C 2
O2B O 0.8633(6) 0.6912(9) 0.7937(3) 0.0391(3) Uani 0.25 1 d PD C 2
O3B O 0.5740(6) 0.9173(6) 0.5491(3) 0.0491(4) Uani 0.25 1 d PD D 2
C6B C 1.0647(5) 0.6594(9) 0.8389(3) 0.0377(5) Uani 0.25 1 d PDU C 2
H6C H 1.0899 0.7469 0.8522 0.045 Uiso 0.25 1 calc PR C 2
H6D H 1.1429 0.6026 0.8382 0.045 Uiso 0.25 1 calc PR C 2
C7B C 0.9550(5) 0.6008(8) 0.87389(17) 0.0402(5) Uani 0.25 1 d PD C 2
H7B H 0.9591 0.5040 0.8704 0.048 Uiso 0.25 1 calc PR C 2
C8B C 0.8322(5) 0.6483(12) 0.8448(3) 0.0431(3) Uani 0.25 1 d PD C 2
C9B C 0.8387(3) 0.6721(4) 0.6280(2) 0.0321(3) Uani 0.25 1 d PD D 2
C10B C 0.8179(5) 0.6679(5) 0.5711(2) 0.0360(4) Uani 0.25 1 d PD D 2
H10B H 0.8654 0.6074 0.5492 0.043 Uiso 0.25 1 calc PR D 2
C11B C 0.7289(6) 0.7509(6) 0.5461(2) 0.0394(4) Uani 0.25 1 d PD D 2
H11B H 0.7155 0.7469 0.5074 0.047 Uiso 0.25 1 calc PR D 2
C12B C 0.6596(5) 0.8396(6) 0.5776(2) 0.0378(3) Uani 0.25 1 d PD D 2
C13B C 0.6787(7) 0.8449(7) 0.6345(2) 0.0399(3) Uani 0.25 1 d PD D 2
H13B H 0.6310 0.9052 0.6563 0.048 Uiso 0.25 1 calc PR D 2
C14B C 0.7686(7) 0.7608(7) 0.6589(3) 0.0370(3) Uani 0.25 1 d PD D 2
H14B H 0.7820 0.7646 0.6976 0.044 Uiso 0.25 1 calc PR D 2
C18B C 0.9609(5) 0.6362(7) 0.93582(19) 0.0500(5) Uani 0.25 1 d PD C 2
H18B H 0.9518 0.7327 0.9389 0.060 Uiso 0.25 1 calc PR C 2
C19B C 0.8487(7) 0.5755(8) 0.9672(3) 0.0862(9) Uani 0.25 1 d PD C 2
H19D H 0.8626 0.4815 0.9701 0.129 Uiso 0.25 1 calc PR C 2
H19E H 0.7665 0.5923 0.9477 0.129 Uiso 0.25 1 calc PR C 2
H19F H 0.8443 0.6133 1.0043 0.129 Uiso 0.25 1 calc PR C 2
C20B C 1.0944(6) 0.6000(8) 0.9581(2) 0.0596(5) Uani 0.25 1 d PD C 2
H20D H 1.1605 0.6584 0.9425 0.089 Uiso 0.25 1 calc PR C 2
H20E H 1.1149 0.5102 0.9478 0.089 Uiso 0.25 1 calc PR C 2
H20F H 1.0942 0.6080 0.9983 0.089 Uiso 0.25 1 calc PR C 2
C26B C 0.5208(11) 1.0248(9) 0.5780(6) 0.0586(7) Uani 0.25 1 d PD D 2
H26D H 0.4754 0.9938 0.6111 0.088 Uiso 0.25 1 calc PR D 2
H26E H 0.4588 1.0709 0.5542 0.088 Uiso 0.25 1 calc PR D 2
H26F H 0.5915 1.0839 0.5888 0.088 Uiso 0.25 1 calc PR D 2

loop_
_atom_site_aniso_label
_atom_site_aniso_U_11
_atom_site_aniso_U_22
_atom_site_aniso_U_33
_atom_site_aniso_U_23
_atom_site_aniso_U_13
_atom_site_aniso_U_12
O4 0.0405(4) 0.0422(4) 0.0352(4) 0.0080(4) -0.0040(4) -0.0067(4)
O5 0.0340(4) 0.0405(4) 0.0347(4) 0.0010(3) -0.0054(3) -0.0074(4)
N1 0.0332(5) 0.0363(5) 0.0287(5) 0.0035(4) -0.0050(4) -0.0039(4)
C1 0.0335(6) 0.0332(5) 0.0290(5) 0.0005(4) -0.0012(4) 0.0008(5)
C2 0.0295(5) 0.0360(6) 0.0329(6) 0.0011(5) -0.0006(4) 0.0001(5)
C3 0.0317(6) 0.0415(6) 0.0354(6) 0.0009(5) -0.0040(5) 0.0001(5)
C4 0.0334(6) 0.0357(6) 0.0315(5) 0.0031(5) -0.0052(5) -0.0027(5)
C5 0.0368(6) 0.0400(6) 0.0363(6) 0.0004(5) -0.0011(5) -0.0075(5)
C15 0.0342(6) 0.0518(7) 0.0334(6) 0.0032(5) 0.0027(5) 0.0042(6)
C16 0.0515(8) 0.0686(10) 0.0505(8) -0.0138(8) 0.0096(7) 0.0081(7)
C17 0.0382(7) 0.0690(9) 0.0484(8) 0.0020(7) 0.0113(6) -0.0058(7)
C21 0.0330(6) 0.0298(5) 0.0332(5) 0.0011(4) -0.0041(4) 0.0001(4)
C22 0.0283(5) 0.0394(6) 0.0417(6) 0.0035(5) -0.0060(5) -0.0013(5)
C23 0.0433(7) 0.0622(9) 0.0473(8) 0.0050(7) -0.0150(6) -0.0117(7)
C24 0.0425(7) 0.0448(7) 0.0684(9) 0.0130(7) -0.0158(7) -0.0125(6)
C25 0.0446(8) 0.0755(10) 0.0612(9) -0.0051(8) -0.0014(7) 0.0174(8)
O1A 0.0416(5) 0.0765(16) 0.0630(8) 0.0015(9) 0.0069(5) 0.0163(7)
O2A 0.0417(5) 0.0388(6) 0.0368(5) -0.0005(5) -0.0050(4) 0.0050(4)
O3A 0.0410(7) 0.0525(8) 0.0537(6) 0.0104(6) -0.0100(6) 0.0073(6)
C6A 0.0362(7) 0.0428(14) 0.0342(8) -0.0017(7) -0.0058(6) -0.0044(7)
C7A 0.0376(8) 0.0501(13) 0.0328(6) 0.0023(7) 0.0002(6) 0.0051(8)
C8A 0.0397(7) 0.0492(7) 0.0402(7) 0.0008(6) 0.0007(6) 0.0056(6)
C9A 0.0301(5) 0.0356(6) 0.0304(6) 0.0029(5) -0.0017(5) -0.0027(5)
C10A 0.0370(8) 0.0388(8) 0.0324(6) -0.0009(6) -0.0027(6) -0.0016(7)
C11A 0.0392(9) 0.0465(10) 0.0325(6) 0.0040(7) -0.0076(6) -0.0046(8)
C12A 0.0307(7) 0.0396(8) 0.0430(7) 0.0091(6) -0.0046(5) -0.0031(6)
C13A 0.0382(6) 0.0410(6) 0.0406(7) 0.0024(6) 0.0024(5) 0.0036(6)
C14A 0.0392(6) 0.0414(6) 0.0303(6) 0.0015(5) -0.0005(5) 0.0013(6)
C18A 0.0586(11) 0.0581(12) 0.0333(7) 0.0077(9) 0.0058(7) 0.0133(11)
C19A 0.146(3) 0.0721(15) 0.0407(11) -0.0023(11) 0.0076(15) 0.0277(18)
C20A 0.0637(13) 0.0787(13) 0.0365(8) 0.0090(9) -0.0046(9) 0.0163(11)
C26A 0.0494(15) 0.0461(12) 0.0803(12) 0.0071(11) -0.0157(12) 0.0100(11)
O1B 0.0416(5) 0.0765(16) 0.0630(8) 0.0015(9) 0.0069(5) 0.0163(7)
O2B 0.0417(5) 0.0388(6) 0.0368(5) -0.0005(5) -0.0050(4) 0.0050(4)
O3B 0.0410(7) 0.0525(8) 0.0537(6) 0.0104(6) -0.0100(6) 0.0073(6)
C6B 0.0362(7) 0.0428(14) 0.0342(8) -0.0017(7) -0.0058(6) -0.0044(7)
C7B 0.0376(8) 0.0501(13) 0.0328(6) 0.0023(7) 0.0002(6) 0.0051(8)
C8B 0.0397(7) 0.0492(7) 0.0402(7) 0.0008(6) 0.0007(6) 0.0056(6)
C9B 0.0301(5) 0.0356(6) 0.0304(6) 0.0029(5) -0.0017(5) -0.0027(5)
C10B 0.0370(8) 0.0388(8) 0.0324(6) -0.0009(6) -0.0027(6) -0.0016(7)
C11B 0.0392(9) 0.0465(10) 0.0325(6) 0.0040(7) -0.0076(6) -0.0046(8)
C12B 0.0307(7) 0.0396(8) 0.0430(7) 0.0091(6) -0.0046(5) -0.0031(6)
C13B 0.0382(6) 0.0410(6) 0.0406(7) 0.0024(6) 0.0024(5) 0.0036(6)
C14B 0.0392(6) 0.0414(6) 0.0303(6) 0.0015(5) -0.0005(5) 0.0013(6)
C18B 0.0586(11) 0.0581(12) 0.0333(7) 0.0077(9) 0.0058(7) 0.0133(11)
C19B 0.146(3) 0.0721(15) 0.0407(11) -0.0023(11) 0.0076(15) 0.0277(18)
C20B 0.0637(13) 0.0787(13) 0.0365(8) 0.0090(9) -0.0046(9) 0.0163(11)
C26B 0.0494(15) 0.0461(12) 0.0803(12) 0.0071(11) -0.0157(12) 0.0100(11)

loop_
_atom_type_symbol
_atom_type_description
_atom_type_scat_dispersion_real
_atom_type_scat_dispersion_imag
_atom_type_scat_source
C C 0.0181 0.0091 'International Tables Vol C Tables 4.2.6.8 and 6.1.1.4'
H H 0.0000 0.0000 'International Tables Vol C Tables 4.2.6.8 and 6.1.1.4'
N N 0.0311 0.0180 'International Tables Vol C Tables 4.2.6.8 and 6.1.1.4'
O O 0.0492 0.0322 'International Tables Vol C Tables 4.2.6.8 and 6.1.1.4'

loop_
_geom_angle_atom_site_label_1
_geom_angle_atom_site_label_2
_geom_angle_atom_site_label_3
_geom_angle
_geom_angle_publ_flag
C21 O5 C22 121.40(10) y
C21 N1 C4 119.91(10) y
C21 N1 C1 124.19(9) y
C4 N1 C1 113.52(9) y
N1 C1 C9A 113.83(10) y
N1 C1 C9B 113.3(2) y
N1 C1 C2 101.88(9) y
C9A C1 C2 114.95(8) y
C9B C1 C2 111.99(10) y
N1 C1 H1 108.6 ?
C9A C1 H1 108.6 ?
C9B C1 H1 111.9 ?
C2 C1 H1 108.6 ?
C15 C2 C3 116.95(10) y
C15 C2 C1 114.90(10) y
C3 C2 C1 103.19(9) y
C15 C2 H2 107.1 ?
C3 C2 H2 107.1 ?
C1 C2 H2 107.1 ?
C4 C3 C2 102.80(9) y
C4 C3 H3A 111.2 ?
C2 C3 H3A 111.2 ?
C4 C3 H3B 111.2 ?
C2 C3 H3B 111.2 ?
H3A C3 H3B 109.1 ?
N1 C4 C3 102.37(9) y
N1 C4 C5 113.81(10) y
C3 C4 C5 111.19(10) y
N1 C4 H4 109.7 ?
C3 C4 H4 109.7 ?
C5 C4 H4 109.7 ?
C6B C5 O2A 104.6(3) y
C6B C5 O2B 109.3(4) y
C6B C5 C4 119.2(4) y
O2A C5 C4 113.48(14) y
O2B C5 C4 107.1(4) y
O2A C5 C6A 102.72(13) y
O2B C5 C6A 106.4(2) y
C4 C5 C6A 110.10(13) y
C6B C5 H5 98.2 ?
O2A C5 H5 110.1 ?
O2B C5 H5 112.9 ?
C4 C5 H5 110.1 ?
C6A C5 H5 110.1 ?
C17 C15 C16 110.65(12) y
C17 C15 C2 110.84(11) y
C16 C15 C2 113.82(12) y
C17 C15 H15 107.1 ?
C16 C15 H15 107.1 ?
C2 C15 H15 107.1 ?
C15 C16 H16A 109.5 ?
C15 C16 H16B 109.5 ?
H16A C16 H16B 109.5 ?
C15 C16 H16C 109.5 ?
H16A C16 H16C 109.5 ?
H16B C16 H16C 109.5 ?
C15 C17 H17A 109.5 ?
C15 C17 H17B 109.5 ?
H17A C17 H17B 109.5 ?
C15 C17 H17C 109.5 ?
H17A C17 H17C 109.5 ?
H17B C17 H17C 109.5 ?
O4 C21 O5 125.91(11) y
O4 C21 N1 123.69(11) y
O5 C21 N1 110.37(10) y
O5 C22 C24 110.88(10) y
O5 C22 C25 109.11(11) y
C24 C22 C25 112.18(13) y
O5 C22 C23 101.96(10) y
C24 C22 C23 111.02(12) y
C25 C22 C23 111.22(12) y
C22 C23 H23A 109.5 ?
C22 C23 H23B 109.5 ?
H23A C23 H23B 109.5 ?
C22 C23 H23C 109.5 ?
H23A C23 H23C 109.5 ?
H23B C23 H23C 109.5 ?
C22 C24 H24A 109.5 ?
C22 C24 H24B 109.5 ?
H24A C24 H24B 109.5 ?
C22 C24 H24C 109.5 ?
H24A C24 H24C 109.5 ?
H24B C24 H24C 109.5 ?
C22 C25 H25A 109.5 ?
C22 C25 H25B 109.5 ?
H25A C25 H25B 109.5 ?
C22 C25 H25C 109.5 ?
H25A C25 H25C 109.5 ?
H25B C25 H25C 109.5 ?
C8A O2A C5 111.84(16) y
C12A O3A C26A 117.7(2) y
C7A C6A C5 101.95(14) y
C7A C6A H6A 111.4 ?
C5 C6A H6A 111.4 ?
C7A C6A H6B 111.4 ?
C5 C6A H6B 111.4 ?
H6A C6A H6B 109.2 ?
C8A C7A C6A 101.99(15) y
C8A C7A C18A 114.48(17) y
C6A C7A C18A 118.45(17) y
C8A C7A H7A 107.1 ?
C6A C7A H7A 107.1 ?
C18A C7A H7A 107.1 ?
O1A C8A O2A 120.8(2) y
O1A C8A C7A 129.3(2) y
O2A C8A C7A 109.85(16) y
C14A C9A C10A 118.11(16) y
C14A C9A C1 121.79(17) y
C10A C9A C1 120.09(16) y
C11A C10A C9A 120.91(17) y
C11A C10A H10A 119.5 ?
C9A C10A H10A 119.5 ?
C12A C11A C10A 120.34(17) y
C12A C11A H11A 119.8 ?
C10A C11A H11A 119.8 ?
O3A C12A C11A 115.62(17) y
O3A C12A C13A 124.84(18) y
C11A C12A C13A 119.54(16) y
C12A C13A C14A 119.41(18) y
C12A C13A H13A 120.3 ?
C14A C13A H13A 120.3 ?
C9A C14A C13A 121.68(18) y
C9A C14A H14A 119.2 ?
C13A C14A H14A 119.2 ?
C19A C18A C20A 112.0(2) y
C19A C18A C7A 112.85(18) y
C20A C18A C7A 110.75(16) y
C19A C18A H18A 106.9 ?
C20A C18A H18A 106.9 ?
C7A C18A H18A 106.9 ?
C8B O2B C5 106.3(4) y
C12B O3B C26B 116.6(6) y
C5 C6B C7B 101.0(4) y
C5 C6B H6C 111.6 ?
C7B C6B H6C 111.6 ?
C5 C6B H6D 111.6 ?
C7B C6B H6D 111.6 ?
H6C C6B H6D 109.4 ?
C8B C7B C6B 102.7(4) y
C8B C7B C18B 114.0(5) y
C6B C7B C18B 114.7(5) y
C8B C7B H7B 108.4 ?
C6B C7B H7B 108.4 ?
C18B C7B H7B 108.4 ?
O1B C8B O2B 120.3(5) y
O1B C8B C7B 130.1(5) y
O2B C8B C7B 109.6(4) y
C14B C9B C10B 118.6(4) y
C14B C9B C1 124.1(4) y
C10B C9B C1 117.3(4) y
C11B C10B C9B 120.8(4) y
C11B C10B H10B 119.6 ?
C9B C10B H10B 119.6 ?
C12B C11B C10B 120.1(4) y
C12B C11B H11B 120.0 ?
C10B C11B H11B 120.0 ?
O3B C12B C11B 115.6(4) y
O3B C12B C13B 124.4(4) y
C11B C12B C13B 120.0(4) y
C12B C13B C14B 119.2(4) y
C12B C13B H13B 120.4 ?
C14B C13B H13B 120.4 ?
C9B C14B C13B 121.4(4) y
C9B C14B H14B 119.3 ?
C13B C14B H14B 119.3 ?
C19B C18B C20B 113.7(5) y
C19B C18B C7B 111.3(4) y
C20B C18B C7B 108.9(4) y
C19B C18B H18B 107.6 ?
C20B C18B H18B 107.6 ?
C7B C18B H18B 107.6 ?
C18B C19B H19D 109.5 ?
C18B C19B H19E 109.5 ?
H19D C19B H19E 109.5 ?
C18B C19B H19F 109.5 ?
H19D C19B H19F 109.5 ?
H19E C19B H19F 109.5 ?
C18B C20B H20D 109.5 ?
C18B C20B H20E 109.5 ?
H20D C20B H20E 109.5 ?
C18B C20B H20F 109.5 ?
H20D C20B H20F 109.5 ?
H20E C20B H20F 109.5 ?
O3B C26B H26D 109.5 ?
O3B C26B H26E 109.5 ?
H26D C26B H26E 109.5 ?
O3B C26B H26F 109.5 ?
H26D C26B H26F 109.5 ?
H26E C26B H26F 109.5 ?

loop_
_geom_bond_atom_site_label_1
_geom_bond_atom_site_label_2
_geom_bond_distance
_geom_bond_publ_flag
O4 C21 1.2191(15) y
O5 C21 1.3420(14) y
O5 C22 1.4726(15) y
N1 C21 1.3576(16) y
N1 C4 1.4628(15) y
N1 C1 1.4794(14) y
C1 C9a 1.511(2) y
C1 C9b 1.511(4) y
C1 C2 1.5457(16) y
C1 H1 1.0000 ?
C2 C15 1.5376(17) y
C2 C3 1.5378(17) y
C2 H2 1.0000 ?
C3 C4 1.5314(17) y
C3 H3a 0.9900 ?
C3 H3b 0.9900 ?
C4 C5 1.5384(18) y
C4 H4 1.0000 ?
C5 C6b 1.421(7) y
C5 O2a 1.449(3) y
C5 O2b 1.465(7) y
C5 C6a 1.573(2) y
C5 H5 1.0000 ?
C15 C17 1.519(2) y
C15 C16 1.524(2) y
C15 H15 1.0000 ?
C16 H16a 0.9800 ?
C16 H16b 0.9800 ?
C16 H16c 0.9800 ?
C17 H17a 0.9800 ?
C17 H17b 0.9800 ?
C17 H17c 0.9800 ?
C22 C24 1.5106(19) y
C22 C25 1.514(2) y
C22 C23 1.5146(19) y
C23 H23a 0.9800 ?
C23 H23b 0.9800 ?
C23 H23c 0.9800 ?
C24 H24a 0.9800 ?
C24 H24b 0.9800 ?
C24 H24c 0.9800 ?
C25 H25a 0.9800 ?
C25 H25b 0.9800 ?
C25 H25c 0.9800 ?
O1a C8a 1.203(2) y
O2a C8a 1.352(2) y
O3a C12a 1.3712(19) y
O3a C26a 1.416(2) y
C6a C7a 1.527(2) y
C6a H6a 0.9900 ?
C6a H6b 0.9900 ?
C7a C8a 1.521(2) y
C7a C18a 1.542(2) y
C7a H7a 1.0000 ?
C9a C14a 1.382(2) y
C9a C10a 1.398(2) y
C10a C11a 1.386(2) y
C10a H10a 0.9500 ?
C11a C12a 1.386(2) y
C11a H11a 0.9500 ?
C12a C13a 1.393(2) y
C13a C14a 1.394(2) y
C13a H13a 0.9500 ?
C14a H14a 0.9500 ?
C18a C19a 1.507(3) y
C18a C20a 1.515(3) y
C18a H18a 1.0000 ?
C19a H19a 0.9800 ?
C19a H19b 0.9800 ?
C19a H19c 0.9800 ?
C20a H20a 0.9800 ?
C20a H20b 0.9800 ?
C20a H20c 0.9800 ?
C26a H26a 0.9800 ?
C26a H26b 0.9800 ?
C26a H26c 0.9800 ?
O1b C8b 1.202(4) y
O2b C8b 1.353(4) y
O3b C12b 1.372(4) y
O3b C26b 1.418(5) y
C6b C7b 1.529(5) y
C6b H6c 0.9900 ?
C6b H6d 0.9900 ?
C7b C8b 1.520(4) y
C7b C18b 1.547(4) y
C7b H7b 1.0000 ?
C9b C14b 1.381(4) y
C9b C10b 1.396(4) y
C10b C11b 1.387(4) y
C10b H10b 0.9500 ?
C11b C12b 1.385(4) y
C11b H11b 0.9500 ?
C12b C13b 1.393(4) y
C13b C14b 1.394(4) y
C13b H13b 0.9500 ?
C14b H14b 0.9500 ?
C18b C19b 1.512(5) y
C18b C20b 1.513(5) y
C18b H18b 1.0000 ?
C19b H19d 0.9800 ?
C19b H19e 0.9800 ?
C19b H19f 0.9800 ?
C20b H20d 0.9800 ?
C20b H20e 0.9800 ?
C20b H20f 0.9800 ?
C26b H26d 0.9800 ?
C26b H26e 0.9800 ?
C26b H26f 0.9800 ?

loop_
_geom_torsion_atom_site_label_1
_geom_torsion_atom_site_label_2
_geom_torsion_atom_site_label_3
_geom_torsion_atom_site_label_4
_geom_torsion
_geom_torsion_publ_flag
C21 N1 C1 C9A 63.88(15) y
C4 N1 C1 C9A -133.73(11) y
C21 N1 C1 C9B 67.78(19) y
C4 N1 C1 C9B -129.84(17) y
C21 N1 C1 C2 -171.77(11) y
C4 N1 C1 C2 -9.38(12) y
N1 C1 C2 C15 158.90(10) y
C9A C1 C2 C15 -77.50(15) y
C9B C1 C2 C15 -79.8(3) y
N1 C1 C2 C3 30.44(11) y
C9A C1 C2 C3 154.03(12) y
C9B C1 C2 C3 151.8(3) y
C15 C2 C3 C4 -167.80(11) y
C1 C2 C3 C4 -40.62(11) y
C21 N1 C4 C3 147.61(11) y
C1 N1 C4 C3 -15.61(13) y
C21 N1 C4 C5 -92.31(13) y
C1 N1 C4 C5 104.48(12) y
C2 C3 C4 N1 34.12(12) y
C2 C3 C4 C5 -87.77(11) y
N1 C4 C5 C6B 152.5(3) y
C3 C4 C5 C6B -92.6(3) y
N1 C4 C5 O2A 28.60(16) y
C3 C4 C5 O2A 143.57(13) y
N1 C4 C5 O2B 27.8(3) y
C3 C4 C5 O2B 142.7(3) y
N1 C4 C5 C6A 143.09(12) y
C3 C4 C5 C6A -101.94(13) y
C3 C2 C15 C17 -64.63(16) y
C1 C2 C15 C17 174.15(11) y
C3 C2 C15 C16 60.85(16) y
C1 C2 C15 C16 -60.36(15) y
C22 O5 C21 O4 18.28(18) y
C22 O5 C21 N1 -163.50(10) y
C4 N1 C21 O4 13.15(18) y
C1 N1 C21 O4 174.48(11) y
C4 N1 C21 O5 -165.11(10) y
C1 N1 C21 O5 -3.78(16) y
C21 O5 C22 C24 -67.36(15) y
C21 O5 C22 C25 56.69(15) y
C21 O5 C22 C23 174.39(11) y
C6B C5 O2A C8A -33.5(5) y
O2B C5 O2A C8A 105(3) y
C4 C5 O2A C8A 98.1(3) y
C6A C5 O2A C8A -20.8(3) y
C6B C5 C6A C7A 132.3(16) y
O2A C5 C6A C7A 32.3(2) y
O2B C5 C6A C7A 26.9(4) y
C4 C5 C6A C7A -88.89(16) y
C5 C6A C7A C8A -31.6(2) y
C5 C6A C7A C18A -158.23(17) y
C5 O2A C8A O1A 178.7(3) y
C5 O2A C8A C7A 0.2(4) y
C6A C7A C8A O1A -157.3(4) y
C18A C7A C8A O1A -28.1(5) y
C6A C7A C8A O2A 21.0(3) y
C18A C7A C8A O2A 150.2(3) y
N1 C1 C9A C14A 40.68(15) y
C9B C1 C9A C14A -41(3) y
C2 C1 C9A C14A -76.30(16) y
N1 C1 C9A C10A -139.15(13) y
C9B C1 C9A C10A 139(3) y
C2 C1 C9A C10A 103.86(14) y
C14A C9A C10A C11A 0.42(19) y
C1 C9A C10A C11A -179.74(12) y
C9A C10A C11A C12A -0.4(2) y
C26A O3A C12A C11A -175.9(2) y
C26A O3A C12A C13A 4.3(3) y
C10A C11A C12A O3A -179.80(16) y
C10A C11A C12A C13A 0.0(3) y
O3A C12A C13A C14A -179.83(19) y
C11A C12A C13A C14A 0.4(3) y
C10A C9A C14A C13A 0.0(2) y
C1 C9A C14A C13A -179.86(15) y
C12A C13A C14A C9A -0.4(3) y
C8A C7A C18A C19A -55.8(3) y
C6A C7A C18A C19A 64.6(3) y
C8A C7A C18A C20A 177.6(2) y
C6A C7A C18A C20A -62.0(3) y
C6B C5 O2B C8B -24.5(9) y
O2A C5 O2B C8B -67(3) y
C4 C5 O2B C8B 105.9(7) y
C6A C5 O2B C8B -11.8(8) y
O2A C5 C6B C7B 37.8(6) y
O2B C5 C6B C7B 33.4(7) y
C4 C5 C6B C7B -90.3(5) y
C6A C5 C6B C7B -45.1(12) y
C5 C6B C7B C8B -29.1(7) y
C5 C6B C7B C18B -153.4(5) y
C5 O2B C8B O1B -175.1(11) y
C5 O2B C8B C7B 3.7(10) y
C6B C7B C8B O1B -165.3(13) y
C18B C7B C8B O1B -40.6(15) y
C6B C7B C8B O2B 16.1(10) y
C18B C7B C8B O2B 140.8(8) y
N1 C1 C9B C14B 31.4(3) y
C9A C1 C9B C14B 131(3) y
C2 C1 C9B C14B -83.1(4) y
N1 C1 C9B C10B -148.6(3) y
C9A C1 C9B C10B -49(3) y
C2 C1 C9B C10B 96.9(3) y
C14B C9B C10B C11B 0.0(4) y
C1 C9B C10B C11B 180.0(2) y
C9B C10B C11B C12B 0.2(5) y
C26B O3B C12B C11B -168.2(8) y
C26B O3B C12B C13B 12.1(10) y
C10B C11B C12B O3B 180.0(4) y
C10B C11B C12B C13B -0.3(7) y
O3B C12B C13B C14B -180.0(5) y
C11B C12B C13B C14B 0.4(7) y
C10B C9B C14B C13B 0.0(5) y
C1 C9B C14B C13B -179.9(3) y
C12B C13B C14B C9B -0.2(7) y
C8B C7B C18B C19B 61.5(8) y
C6B C7B C18B C19B 179.5(6) y
C8B C7B C18B C20B -172.5(6) y
C6B C7B C18B C20B -54.4(8) y
